data_2002704
loop_
_publ_author_name
'Mueller-Buschbaum, Hk'
'Szillat, H'

_publ_section_title
;
Synthese und Kristallstruktur von Cu Eu Mo2 O8 und Cu Ho Mo2 O8
;
_journal_name_full 'Journal of Alloys Compd.'
_journal_page_first 231
_journal_page_last 235
_journal_paper_doi 10.1016/0925-8388(94)90096-5
_journal_volume 204
_journal_year 1994
_chemical_formula_structural 'Cu Eu (Mo O4)2'
_chemical_formula_sum 'Cu Eu Mo2 O8'
_chemical_name_systematic 'Copper(I) europium bis(molybdate)'
_space_group_IT_number 61
_symmetry_cell_setting orthorhombic
_symmetry_Int_Tables_number 61
_symmetry_space_group_name_Hall '-P 2ac 2ab'
_symmetry_space_group_name_H-M 'P b c a'
_cell_angle_alpha 90
_cell_angle_beta 90
_cell_angle_gamma 90
_cell_formula_units_Z 8
_cell_length_a 10.2857(14)
_cell_length_b 9.7770(77)
_cell_length_c 14.6697(50)
_cell_volume 1475.2
_refine_ls_R_factor_all 0.034
_cod_database_code 2002704

loop_
_symmetry_equiv_pos_as_xyz
x,y,z
1/2+x,1/2-y,-z
-x,1/2+y,1/2-z
1/2-x,-y,1/2+z
-x,-y,-z
1/2-x,1/2+y,z
x,1/2-y,1/2+z
1/2+x,y,1/2-z

loop_
_atom_site_aniso_label
_atom_site_aniso_U_11
_atom_site_aniso_U_12
_atom_site_aniso_U_13
_atom_site_aniso_U_22
_atom_site_aniso_U_23
_atom_site_aniso_U_33
Mo1 0.0104(2) -0.0002(2) .0000(2) 0.0100(3) -0.0002(3) 0.0046(3)
Mo2 0.0107(2) 0.0016(2) .0000(2) 0.0139(3) -0.0025(3) 0.0038(3)
Eu1 0.0096(1) -0.0004(1) -0.0001(1) 0.0101(2) 0.0001(2) 0.0032(2)
Cu1 0.0183(4) -0.0030(4) -0.0015(4) 0.0298(4) -0.0097(4) 0.0128(4)
O1 0.0181(6) 0.0030(6) -0.0068(6) 0.0190(6) -0.0045(6) 0.0162(6)
O2 0.0197(6) 0.0059(6) -0.0025(6) 0.0154(6) 0.0008(6) 0.0038(6)
O3 0.0312(6) -0.0064(7) 0.0022(7) 0.0223(7) -0.0068(7) 0.0190(7)
O4 0.0129(6) 0.0013(6) 0.0016(6) 0.0146(6) 0.0035(6) 0.0109(6)
O5 0.0172(6) 0.0007(6) -0.0010(6) 0.0411(6) 0.0011(6) 0.0116(6)
O6 0.0178(6) -0.0044(6) 0.0019(6) 0.0199(6) -0.0023(6) 0.0065(6)
O7 0.0157(6) -0.0018(6) -0.0004(6) 0.0208(6) 0.0017(6) 0.0075(6)
O8 0.0232(6) -0.0037(6) -0.0008(6) 0.0179(6) -0.0003(6) 0.0172(6)

loop_
_atom_site_label
_atom_site_type_symbol
_atom_site_symmetry_multiplicity
_atom_site_Wyckoff_symbol
_atom_site_fract_x
_atom_site_fract_y
_atom_site_fract_z
_atom_site_occupancy
_atom_site_attached_hydrogens
_atom_site_calc_flag
Mo1 Mo6+ 8 c 0.2222(1) 0.0016(1) 0.4436(1) 1. 0 d
Mo2 Mo6+ 8 c 0.6048(1) 0.3297(1) 0.8466(1) 1. 0 d
Eu1 Eu3+ 8 c 0.4672 0.2236 0.605 1. 0 d
Cu1 Cu1+ 8 c 0.1821(1) 0.8073(1) 0.3067(1) 1. 0 d
O1 O2- 8 c 0.3662(4) 0.0910(5) 0.0235(4) 1. 0 d
O2 O2- 8 c 0.6186(4) 0.0997(4) 0.1249(4) 1. 0 d
O3 O2- 8 c 0.9108(5) 0.0048(5) 0.8349(4) 1. 0 d
O4 O2- 8 c 0.1803(4) 0.1104(4) 0.8727(4) 1. 0 d
O5 O2- 8 c 0.0763(4) 0.2129(5) 0.0395(4) 1. 0 d
O6 O2- 8 c 0.7354(4) 0.7763(4) 0.8199(4) 1. 0 d
O7 O2- 8 c 0.5063(4) 0.7552(4) 0.2272(4) 1. 0 d
O8 O2- 8 c 0.1709(4) 0.8897(4) 0.9975(4) 1. 0 d

loop_
_atom_type_symbol
_atom_type_oxidation_number
Mo6+ 5.750
Eu3+ 3.000
Cu1+ 1.250
O2- -2.000
